data_7030315
loop_
_publ_author_name
'Conde-Guadano, Susana'
'Hanton, Martin'
'Tooze, Robert P.'
'Danopoulos, Andreas A.'
'Braunstein, Pierre'

_publ_section_title
;
 Amidine- and amidinate-functionalised N-heterocyclic carbene complexes of
 silver and chromium.
;
_journal_issue 40
_journal_name_full 'Dalton transactions (Cambridge, England : 2003)'
_journal_page_first 12558
_journal_page_last 12567
_journal_paper_doi 10.1039/c2dt31619f
_journal_volume 41
_journal_year 2012
_chemical_formula_moiety 'C41 H57 Cl N4, 1.50(C H Cl3)'
_chemical_formula_sum 'C42.5 H58.5 Cl5.5 N4'
_chemical_formula_weight 820.41
_chemical_name_systematic
;
?
;
_space_group_IT_number 9
_symmetry_cell_setting monoclinic
_symmetry_space_group_name_Hall 'C -2yc'
_symmetry_space_group_name_H-M 'C 1 c 1'
_atom_sites_solution_hydrogens geom
_atom_sites_solution_primary direct
_atom_sites_solution_secondary difmap
_audit_creation_method SHELXL-97
_cell_angle_alpha 90.00
_cell_angle_beta 102.6610(10)
_cell_angle_gamma 90.00
_cell_formula_units_Z 4
_cell_length_a 22.5237(3)
_cell_length_b 12.7743(2)
_cell_length_c 16.6305(2)
_cell_measurement_reflns_used 5591
_cell_measurement_temperature 120(2)
_cell_measurement_theta_max 27.48
_cell_measurement_theta_min 2.91
_cell_volume 4668.65(11)
_computing_cell_refinement 'DENZO (Otwinowski & Minor, 1997) & COLLECT (Hooft, R.W.W., 1998)'
_computing_data_collection 'COLLECT (Hooft, R.W.W., 1998)'
_computing_data_reduction 'DENZO (Otwinowski & Minor, 1997) & COLLECT (Hooft, R.W.W., 1998)'
_computing_molecular_graphics 'ORTEP-III (Farrugia, 1997)'
_computing_publication_material 'PLATON (Spek, 2003), WinGX (Farrugia, 1999) and enCIFer (Allen et al., 2004).'
_computing_structure_refinement 'SHELXL-97 (Sheldrick, 1997)'
_computing_structure_solution 'SHELXS-97 (Sheldrick, 1997)'
_diffrn_ambient_temperature 120(2)
_diffrn_detector_area_resol_mean 9.091
_diffrn_measured_fraction_theta_full 0.996
_diffrn_measured_fraction_theta_max 0.996
_diffrn_measurement_device_type 'Bruker-Nonius 95mm CCD camera on \k-goniostat'
_diffrn_measurement_method '\f & \w scans'
_diffrn_radiation_monochromator '10cm confocal mirrors'
_diffrn_radiation_source 'Bruker-Nonius FR591 rotating anode'
_diffrn_radiation_type MoK\a
_diffrn_radiation_wavelength 0.71073
_diffrn_reflns_av_R_equivalents 0.0537
_diffrn_reflns_av_sigmaI/netI 0.0295
_diffrn_reflns_limit_h_max 29
_diffrn_reflns_limit_h_min -29
_diffrn_reflns_limit_k_max 16
_diffrn_reflns_limit_k_min -16
_diffrn_reflns_limit_l_max 21
_diffrn_reflns_limit_l_min -21
_diffrn_reflns_number 50959
_diffrn_reflns_theta_full 27.53
_diffrn_reflns_theta_max 27.53
_diffrn_reflns_theta_min 2.95
_diffrn_standards_number 0
_exptl_absorpt_coefficient_mu 0.371
_exptl_absorpt_correction_T_max 0.9608
_exptl_absorpt_correction_T_min 0.9119
_exptl_absorpt_correction_type multi-scan
_exptl_absorpt_process_details 'SADABS V2.10 (Sheldrick, G.M., 2003)'
_exptl_crystal_colour colourless
_exptl_crystal_density_diffrn 1.167
_exptl_crystal_density_method 'not measured'
_exptl_crystal_description block
_exptl_crystal_F_000 1740
_exptl_crystal_size_max 0.25
_exptl_crystal_size_mid 0.20
_exptl_crystal_size_min 0.10
_refine_diff_density_max 1.098
_refine_diff_density_min -0.585
_refine_diff_density_rms 0.057
_refine_ls_abs_structure_details 'Flack H D (1983), Acta Cryst. A39, 876-881, 5249 Friedel pairs'
_refine_ls_abs_structure_Flack 0.08(7)
_refine_ls_extinction_method none
_refine_ls_goodness_of_fit_ref 1.045
_refine_ls_hydrogen_treatment mixed
_refine_ls_matrix_type full
_refine_ls_number_parameters 503
_refine_ls_number_reflns 5357
_refine_ls_number_restraints 3
_refine_ls_restrained_S_all 1.044
_refine_ls_R_factor_all 0.0615
_refine_ls_R_factor_gt 0.0546
_refine_ls_shift/su_max 0.010
_refine_ls_shift/su_mean 0.001
_refine_ls_structure_factor_coef Fsqd
_refine_ls_weighting_details 'calc w=1/[\s^2^(Fo^2^)+(0.0778P)^2^+5.9278P] where P=(Fo^2^+2Fc^2^)/3'
_refine_ls_weighting_scheme calc
_refine_ls_wR_factor_gt 0.1387
_refine_ls_wR_factor_ref 0.1439
_reflns_number_gt 4815
_reflns_number_total 5357
_reflns_threshold_expression >2sigma(I)
_cod_data_source_file c2dt31619f.txt
_cod_data_source_block complex4
_cod_depositor_comments
;
The following automatic conversions were performed:

'_symmetry_cell_setting' value 'Monoclinic' changed to 'monoclinic'
according to
/usr/data/users/saulius/automatic-downloads/retrospective/RSC/lib/dictionaries/cif_core.dic
dictionary named 'cif_core.dic' version 2.4.2 from 2011-04-26.

Automatic conversion script
Id: cif_fix_values 2281 2013-09-26 08:29:07Z andrius 
;
_cod_original_sg_symbol_H-M Cc
_cod_original_formula_sum 'C42.50 H58.50 Cl5.50 N4'
_cod_database_code 7030315

loop_
_symmetry_equiv_pos_as_xyz
'x, y, z'
'x, -y, z+1/2'
'x+1/2, y+1/2, z'
'x+1/2, -y+1/2, z+1/2'

loop_
_atom_site_label
_atom_site_type_symbol
_atom_site_fract_x
_atom_site_fract_y
_atom_site_fract_z
_atom_site_U_iso_or_equiv
_atom_site_adp_type
_atom_site_occupancy
_atom_site_symmetry_multiplicity
_atom_site_calc_flag
_atom_site_refinement_flags
C1 C 0.83032(16) 0.5928(3) 0.9279(2) 0.0246(7) Uani 1 1 d .
C2 C 0.78280(17) 0.5483(3) 0.8708(2) 0.0305(8) Uani 1 1 d .
C3 C 0.72586(18) 0.5952(3) 0.8615(3) 0.0363(9) Uani 1 1 d .
H3 H 0.6922 0.5678 0.8225 0.044 Uiso 1 1 calc R
C4 C 0.71783(19) 0.6813(4) 0.9083(3) 0.0374(9) Uani 1 1 d .
H4 H 0.6785 0.7114 0.9024 0.045 Uiso 1 1 calc R
C5 C 0.76691(19) 0.7241(3) 0.9641(3) 0.0356(9) Uani 1 1 d .
H5 H 0.7609 0.7839 0.9954 0.043 Uiso 1 1 calc R
C6 C 0.82459(17) 0.6807(3) 0.9748(2) 0.0309(8) Uani 1 1 d .
C7 C 0.79082(19) 0.4543(4) 0.8180(3) 0.0397(10) Uani 1 1 d .
H7 H 0.8339 0.4299 0.8357 0.048 Uiso 1 1 calc R
C8 C 0.7799(3) 0.4850(5) 0.7276(4) 0.0628(15) Uani 1 1 d .
H8A H 0.7382 0.5111 0.7091 0.094 Uiso 1 1 calc R
H8B H 0.7858 0.4238 0.6947 0.094 Uiso 1 1 calc R
H8C H 0.8087 0.5400 0.7207 0.094 Uiso 1 1 calc R
C9 C 0.7495(3) 0.3640(4) 0.8299(4) 0.0652(16) Uani 1 1 d .
H9A H 0.7535 0.3511 0.8889 0.098 Uiso 1 1 calc R
H9B H 0.7612 0.3009 0.8036 0.098 Uiso 1 1 calc R
H9C H 0.7072 0.3819 0.8048 0.098 Uiso 1 1 calc R
C10 C 0.87853(19) 0.7315(3) 1.0331(3) 0.0362(9) Uani 1 1 d .
H10 H 0.9163 0.6960 1.0249 0.043 Uiso 1 1 calc R
C11 C 0.8839(3) 0.8483(5) 1.0142(4) 0.0619(15) Uani 1 1 d .
H11A H 0.8473 0.8850 1.0217 0.093 Uiso 1 1 calc R
H11B H 0.8881 0.8567 0.9571 0.093 Uiso 1 1 calc R
H11C H 0.9197 0.8777 1.0516 0.093 Uiso 1 1 calc R
C12 C 0.8750(3) 0.7165(5) 1.1228(3) 0.0584(14) Uani 1 1 d .
H12A H 0.8362 0.7441 1.1312 0.088 Uiso 1 1 calc R
H12B H 0.9087 0.7540 1.1586 0.088 Uiso 1 1 calc R
H12C H 0.8779 0.6417 1.1364 0.088 Uiso 1 1 calc R
C13 C 0.93196(16) 0.5599(3) 0.8991(2) 0.0221(7) Uani 1 1 d .
H13 H 0.9272 0.6023 0.8512 0.026 Uiso 1 1 calc R
C14 C 0.91359(17) 0.4773(3) 1.0072(2) 0.0274(7) Uani 1 1 d .
H14 H 0.8931 0.4524 1.0476 0.033 Uiso 1 1 calc R
C15 C 0.97102(17) 0.4551(3) 1.0023(2) 0.0273(7) Uani 1 1 d .
H15 H 0.9988 0.4117 1.0389 0.033 Uiso 1 1 calc R
C16 C 1.03992(15) 0.5084(3) 0.9073(2) 0.0237(7) Uani 1 1 d .
H16A H 1.0725 0.5362 0.9522 0.028 Uiso 1 1 calc R
H16B H 1.0364 0.5551 0.8590 0.028 Uiso 1 1 calc R
C17 C 1.05670(15) 0.3986(3) 0.8847(2) 0.0225(7) Uani 1 1 d .
C18 C 1.02508(19) 0.2553(3) 0.7863(2) 0.0294(8) Uani 1 1 d .
C19 C 1.06379(19) 0.2383(3) 0.7324(2) 0.0323(8) Uani 1 1 d .
C20 C 1.0667(3) 0.1379(4) 0.7015(3) 0.0488(12) Uani 1 1 d .
H20 H 1.0926 0.1245 0.6646 0.059 Uiso 1 1 calc R
C21 C 1.0328(3) 0.0574(4) 0.7233(4) 0.0594(15) Uani 1 1 d .
H21 H 1.0351 -0.0106 0.7011 0.071 Uiso 1 1 calc R
C22 C 0.9956(4) 0.0754(4) 0.7772(4) 0.070(2) Uani 1 1 d .
H22 H 0.9718 0.0195 0.7909 0.084 Uiso 1 1 calc R
C23 C 0.9918(3) 0.1745(4) 0.8125(3) 0.0491(12) Uani 1 1 d .
C24 C 1.0993(2) 0.3270(4) 0.7051(3) 0.0380(9) Uani 1 1 d .
H24 H 1.1085 0.3782 0.7516 0.046 Uiso 1 1 calc R
C25 C 1.1609(2) 0.2920(5) 0.6879(4) 0.0567(14) Uani 1 1 d .
H25A H 1.1797 0.2401 0.7290 0.085 Uiso 1 1 calc R
H25B H 1.1879 0.3528 0.6909 0.085 Uiso 1 1 calc R
H25C H 1.1543 0.2610 0.6327 0.085 Uiso 1 1 calc R
C26 C 1.0633(3) 0.3843(5) 0.6320(4) 0.0609(16) Uani 1 1 d .
H26A H 1.0538 0.3367 0.5847 0.091 Uiso 1 1 calc R
H26B H 1.0871 0.4436 0.6188 0.091 Uiso 1 1 calc R
H26C H 1.0254 0.4101 0.6446 0.091 Uiso 1 1 calc R
C27 C 0.9542(4) 0.1909(5) 0.8755(4) 0.070(2) Uani 1 1 d .
H27 H 0.9686 0.2578 0.9046 0.084 Uiso 1 1 calc R
C28 C 0.9619(4) 0.1066(7) 0.9410(4) 0.085(2) Uani 1 1 d .
H28A H 0.9417 0.0423 0.9171 0.127 Uiso 1 1 calc R
H28B H 0.9438 0.1301 0.9863 0.127 Uiso 1 1 calc R
H28C H 1.0054 0.0927 0.9620 0.127 Uiso 1 1 calc R
C29 C 0.8886(5) 0.2059(8) 0.8366(6) 0.104(3) Uani 1 1 d .
H29A H 0.8842 0.2631 0.7965 0.156 Uiso 1 1 calc R
H29B H 0.8663 0.2234 0.8793 0.156 Uiso 1 1 calc R
H29C H 0.8721 0.1413 0.8087 0.156 Uiso 1 1 calc R
C30 C 1.14361(16) 0.3861(3) 0.9939(2) 0.0238(7) Uani 1 1 d .
C31 C 1.14730(17) 0.3373(3) 1.0712(2) 0.0290(8) Uani 1 1 d .
C32 C 1.19388(18) 0.3680(3) 1.1373(2) 0.0330(8) Uani 1 1 d .
H32 H 1.1971 0.3353 1.1894 0.040 Uiso 1 1 calc R
C33 C 1.23491(19) 0.4440(3) 1.1289(2) 0.0342(8) Uani 1 1 d .
H33 H 1.2659 0.4637 1.1749 0.041 Uiso 1 1 calc R
C34 C 1.23120(18) 0.4923(3) 1.0529(2) 0.0315(8) Uani 1 1 d .
H34 H 1.2600 0.5447 1.0474 0.038 Uiso 1 1 calc R
C35 C 1.18573(16) 0.4647(3) 0.9845(2) 0.0273(7) Uani 1 1 d .
C36 C 1.10254(19) 0.2516(4) 1.0812(3) 0.0355(9) Uani 1 1 d .
H36 H 1.0661 0.2590 1.0349 0.043 Uiso 1 1 calc R
C37 C 1.0806(2) 0.2597(4) 1.1610(3) 0.0495(12) Uani 1 1 d .
H37A H 1.0445 0.2156 1.1575 0.074 Uiso 1 1 calc R
H37B H 1.0703 0.3326 1.1701 0.074 Uiso 1 1 calc R
H37C H 1.1129 0.2361 1.2070 0.074 Uiso 1 1 calc R
C38 C 1.1298(3) 0.1447(4) 1.0733(4) 0.0599(15) Uani 1 1 d .
H38A H 1.1712 0.1421 1.1073 0.090 Uiso 1 1 calc R
H38B H 1.1310 0.1320 1.0155 0.090 Uiso 1 1 calc R
H38C H 1.1049 0.0909 1.0918 0.090 Uiso 1 1 calc R
C39 C 1.18473(18) 0.5178(3) 0.9028(2) 0.0331(8) Uani 1 1 d .
H39A H 1.1476 0.4935 0.8625 0.040 Uiso 1 1 calc R
C40 C 1.1809(2) 0.6380(4) 0.9100(3) 0.0484(11) Uani 1 1 d .
H40A H 1.1476 0.6563 0.9366 0.073 Uiso 1 1 calc R
H40B H 1.1734 0.6692 0.8548 0.073 Uiso 1 1 calc R
H40C H 1.2194 0.6648 0.9431 0.073 Uiso 1 1 calc R
C41 C 1.2402(2) 0.4879(5) 0.8689(3) 0.0534(13) Uani 1 1 d .
H41A H 1.2772 0.5129 0.9066 0.080 Uiso 1 1 calc R
H41B H 1.2369 0.5201 0.8146 0.080 Uiso 1 1 calc R
H41C H 1.2420 0.4116 0.8638 0.080 Uiso 1 1 calc R
C42 C 0.8641(2) 0.2257(4) 1.1710(3) 0.0432(10) Uani 1 1 d .
H42 H 0.8979 0.2781 1.1823 0.052 Uiso 1 1 calc R
N1 N 0.89004(13) 0.5431(2) 0.94221(18) 0.0230(6) Uani 1 1 d .
N2 N 0.98214(13) 0.5072(2) 0.93417(18) 0.0238(6) Uani 1 1 d .
N3 N 1.01820(14) 0.3594(2) 0.81629(18) 0.0249(6) Uani 1 1 d D
N4 N 1.10122(13) 0.3451(2) 0.92460(18) 0.0239(6) Uani 1 1 d .
Cl1 Cl 0.95288(5) 0.56285(8) 0.71191(5) 0.0356(2) Uani 1 1 d .
Cl2 Cl 0.83574(7) 0.21020(13) 1.26054(9) 0.0630(4) Uani 1 1 d .
Cl3 Cl 0.80634(8) 0.27264(12) 1.09019(10) 0.0713(5) Uani 1 1 d .
Cl4 Cl 0.89289(8) 0.10625(12) 1.14347(10) 0.0661(4) Uani 1 1 d .
C43 C 0.0479(6) 0.1159(9) 0.4029(7) 0.060(3) Uani 0.50 1 d P
H43 H 0.0242 0.0501 0.3864 0.072 Uiso 0.50 1 calc PR
Cl5 Cl 0.01672(15) 0.2134(2) 0.32962(17) 0.0593(7) Uani 0.50 1 d P
Cl6 Cl 0.0368(2) 0.1511(4) 0.49920(19) 0.0928(13) Uani 0.50 1 d P
Cl7 Cl 0.12102(17) 0.0899(3) 0.4019(4) 0.0962(14) Uani 0.50 1 d P
H1 H 0.996(2) 0.404(3) 0.785(3) 0.042(13) Uiso 1 1 d D

loop_
_atom_site_aniso_label
_atom_site_aniso_U_11
_atom_site_aniso_U_22
_atom_site_aniso_U_33
_atom_site_aniso_U_23
_atom_site_aniso_U_13
_atom_site_aniso_U_12
C1 0.0238(16) 0.0264(17) 0.0253(17) 0.0058(14) 0.0091(13) 0.0055(13)
C2 0.0249(17) 0.031(2) 0.034(2) 0.0032(16) 0.0044(15) 0.0009(14)
C3 0.0258(18) 0.039(2) 0.044(2) 0.0058(18) 0.0067(16) -0.0015(16)
C4 0.0278(18) 0.041(2) 0.046(2) 0.0076(19) 0.0136(17) 0.0107(17)
C5 0.0306(19) 0.037(2) 0.041(2) 0.0000(17) 0.0126(16) 0.0109(16)
C6 0.0291(18) 0.034(2) 0.0305(18) 0.0006(16) 0.0095(15) 0.0052(15)
C7 0.0285(19) 0.035(2) 0.051(3) -0.0073(19) -0.0006(17) -0.0010(16)
C8 0.078(4) 0.060(4) 0.054(3) -0.013(3) 0.022(3) -0.008(3)
C9 0.078(4) 0.038(3) 0.076(4) -0.007(3) 0.010(3) -0.016(3)
C10 0.034(2) 0.038(2) 0.037(2) -0.0126(17) 0.0093(17) 0.0042(17)
C11 0.057(3) 0.047(3) 0.073(4) -0.007(3) -0.004(3) -0.009(2)
C12 0.061(3) 0.082(4) 0.031(2) -0.004(2) 0.006(2) 0.006(3)
C13 0.0249(16) 0.0222(16) 0.0189(15) 0.0015(12) 0.0043(12) 0.0032(13)
C14 0.0316(18) 0.0270(18) 0.0258(17) 0.0061(14) 0.0109(14) 0.0034(15)
C15 0.0291(18) 0.0293(19) 0.0232(16) 0.0068(14) 0.0049(14) 0.0066(14)
C16 0.0229(16) 0.0209(16) 0.0272(16) 0.0015(13) 0.0054(13) 0.0018(13)
C17 0.0242(16) 0.0219(16) 0.0229(16) 0.0064(13) 0.0085(13) 0.0018(13)
C18 0.040(2) 0.0234(18) 0.0244(17) 0.0008(14) 0.0073(15) 0.0001(15)
C19 0.037(2) 0.031(2) 0.0299(19) 0.0043(15) 0.0099(16) 0.0061(16)
C20 0.072(3) 0.035(2) 0.048(3) -0.005(2) 0.032(3) 0.007(2)
C21 0.105(5) 0.029(2) 0.053(3) -0.006(2) 0.036(3) 0.001(3)
C22 0.135(6) 0.030(2) 0.063(3) -0.013(2) 0.060(4) -0.025(3)
C23 0.082(4) 0.036(2) 0.039(2) -0.0085(19) 0.032(2) -0.015(2)
C24 0.041(2) 0.035(2) 0.045(2) 0.0006(18) 0.0241(19) 0.0007(18)
C25 0.041(2) 0.064(3) 0.071(4) 0.026(3) 0.025(2) 0.013(2)
C26 0.055(3) 0.057(3) 0.080(4) 0.034(3) 0.036(3) 0.019(3)
C27 0.116(6) 0.041(3) 0.076(4) -0.022(3) 0.069(4) -0.034(3)
C28 0.105(6) 0.111(6) 0.049(3) 0.008(4) 0.039(4) -0.025(5)
C29 0.132(8) 0.117(7) 0.086(5) 0.033(5) 0.078(6) 0.043(6)
C30 0.0250(16) 0.0231(17) 0.0238(16) -0.0016(13) 0.0060(13) 0.0055(13)
C31 0.0323(19) 0.0305(19) 0.0260(17) 0.0040(14) 0.0106(14) 0.0070(15)
C32 0.0345(19) 0.039(2) 0.0250(18) 0.0021(15) 0.0047(15) 0.0083(16)
C33 0.033(2) 0.043(2) 0.0253(18) -0.0037(16) 0.0029(15) 0.0024(17)
C34 0.0284(18) 0.034(2) 0.0314(19) -0.0026(16) 0.0053(15) 0.0019(15)
C35 0.0254(17) 0.0299(18) 0.0271(17) 0.0007(14) 0.0068(14) 0.0048(14)
C36 0.035(2) 0.040(2) 0.032(2) 0.0109(17) 0.0085(16) 0.0037(17)
C37 0.054(3) 0.053(3) 0.047(3) 0.011(2) 0.024(2) 0.001(2)
C38 0.074(4) 0.035(3) 0.082(4) 0.008(3) 0.041(3) -0.002(2)
C39 0.033(2) 0.035(2) 0.0304(19) 0.0088(16) 0.0069(15) -0.0037(16)
C40 0.052(3) 0.040(3) 0.049(3) 0.011(2) 0.002(2) -0.006(2)
C41 0.053(3) 0.072(4) 0.041(3) 0.022(2) 0.024(2) 0.008(3)
C42 0.051(3) 0.044(3) 0.035(2) -0.0048(18) 0.0108(19) -0.012(2)
N1 0.0235(14) 0.0240(14) 0.0225(14) 0.0004(11) 0.0074(11) 0.0049(11)
N2 0.0252(14) 0.0252(15) 0.0205(13) 0.0009(11) 0.0041(11) 0.0026(11)
N3 0.0300(15) 0.0202(14) 0.0242(14) 0.0021(11) 0.0055(12) 0.0015(12)
N4 0.0236(14) 0.0235(15) 0.0257(15) 0.0036(11) 0.0077(11) 0.0020(11)
Cl1 0.0440(5) 0.0409(5) 0.0218(4) 0.0037(4) 0.0073(3) 0.0139(4)
Cl2 0.0690(8) 0.0733(9) 0.0542(7) -0.0015(7) 0.0298(7) -0.0065(7)
Cl3 0.0843(10) 0.0548(8) 0.0595(8) 0.0030(6) -0.0172(7) -0.0165(7)
Cl4 0.0729(9) 0.0514(8) 0.0793(10) -0.0170(7) 0.0279(8) -0.0005(7)
C43 0.086(8) 0.046(6) 0.059(6) -0.019(5) 0.041(6) -0.022(5)
Cl5 0.0831(19) 0.0506(14) 0.0487(13) -0.0071(11) 0.0242(13) -0.0113(13)
Cl6 0.108(3) 0.134(4) 0.0410(14) -0.0012(18) 0.0254(16) 0.042(3)
Cl7 0.069(2) 0.071(2) 0.161(4) 0.025(2) 0.052(2) 0.0217(17)

loop_
_atom_type_symbol
_atom_type_description
_atom_type_scat_dispersion_real
_atom_type_scat_dispersion_imag
_atom_type_scat_source
C C 0.0033 0.0016 'International Tables Vol C Tables 4.2.6.8 and 6.1.1.4'
H H 0.0000 0.0000 'International Tables Vol C Tables 4.2.6.8 and 6.1.1.4'
N N 0.0061 0.0033 'International Tables Vol C Tables 4.2.6.8 and 6.1.1.4'
Cl Cl 0.1484 0.1585 'International Tables Vol C Tables 4.2.6.8 and 6.1.1.4'

loop_
_geom_angle_atom_site_label_1
_geom_angle_atom_site_label_2
_geom_angle_atom_site_label_3
_geom_angle
C2 C1 C6 124.3(3)
C2 C1 N1 118.6(3)
C6 C1 N1 117.1(3)
C1 C2 C3 116.9(4)
C1 C2 C7 123.2(3)
C3 C2 C7 119.9(4)
C4 C3 C2 120.7(4)
C4 C3 H3 119.6
C2 C3 H3 119.6
C3 C4 C5 120.4(4)
C3 C4 H4 119.8
C5 C4 H4 119.8
C6 C5 C4 120.9(4)
C6 C5 H5 119.5
C4 C5 H5 119.5
C5 C6 C1 116.7(4)
C5 C6 C10 120.4(4)
C1 C6 C10 122.8(3)
C2 C7 C8 110.7(4)
C2 C7 C9 111.7(4)
C8 C7 C9 110.6(4)
C2 C7 H7 107.9
C8 C7 H7 107.9
C9 C7 H7 107.9
C7 C8 H8A 109.5
C7 C8 H8B 109.5
H8A C8 H8B 109.5
C7 C8 H8C 109.5
H8A C8 H8C 109.5
H8B C8 H8C 109.5
C7 C9 H9A 109.5
C7 C9 H9B 109.5
H9A C9 H9B 109.5
C7 C9 H9C 109.5
H9A C9 H9C 109.5
H9B C9 H9C 109.5
C6 C10 C12 111.3(4)
C6 C10 C11 111.8(4)
C12 C10 C11 110.2(4)
C6 C10 H10 107.8
C12 C10 H10 107.8
C11 C10 H10 107.8
C10 C11 H11A 109.5
C10 C11 H11B 109.5
H11A C11 H11B 109.5
C10 C11 H11C 109.5
H11A C11 H11C 109.5
H11B C11 H11C 109.5
C10 C12 H12A 109.5
C10 C12 H12B 109.5
H12A C12 H12B 109.5
C10 C12 H12C 109.5
H12A C12 H12C 109.5
H12B C12 H12C 109.5
N1 C13 N2 108.6(3)
N1 C13 H13 125.7
N2 C13 H13 125.7
C15 C14 N1 106.9(3)
C15 C14 H14 126.5
N1 C14 H14 126.5
C14 C15 N2 107.3(3)
C14 C15 H15 126.4
N2 C15 H15 126.4
N2 C16 C17 110.6(3)
N2 C16 H16A 109.5
C17 C16 H16A 109.5
N2 C16 H16B 109.5
C17 C16 H16B 109.5
H16A C16 H16B 108.1
N4 C17 N3 121.4(3)
N4 C17 C16 125.1(3)
N3 C17 C16 113.4(3)
C19 C18 C23 122.4(4)
C19 C18 N3 119.7(3)
C23 C18 N3 117.9(4)
C20 C19 C18 117.9(4)
C20 C19 C24 120.7(4)
C18 C19 C24 121.4(4)
C21 C20 C19 121.2(4)
C21 C20 H20 119.4
C19 C20 H20 119.4
C22 C21 C20 120.0(5)
C22 C21 H21 120.0
C20 C21 H21 120.0
C21 C22 C23 121.6(5)
C21 C22 H22 119.2
C23 C22 H22 119.2
C18 C23 C22 116.7(4)
C18 C23 C27 122.5(4)
C22 C23 C27 120.8(4)
C26 C24 C19 112.4(4)
C26 C24 C25 109.9(4)
C19 C24 C25 113.3(4)
C26 C24 H24 107.0
C19 C24 H24 107.0
C25 C24 H24 107.0
C24 C25 H25A 109.5
C24 C25 H25B 109.5
H25A C25 H25B 109.5
C24 C25 H25C 109.5
H25A C25 H25C 109.5
H25B C25 H25C 109.5
C24 C26 H26A 109.5
C24 C26 H26B 109.5
H26A C26 H26B 109.5
C24 C26 H26C 109.5
H26A C26 H26C 109.5
H26B C26 H26C 109.5
C29 C27 C23 112.0(6)
C29 C27 C28 110.5(6)
C23 C27 C28 114.2(6)
C29 C27 H27 106.5
C23 C27 H27 106.5
C28 C27 H27 106.5
C27 C28 H28A 109.5
C27 C28 H28B 109.5
H28A C28 H28B 109.5
C27 C28 H28C 109.5
H28A C28 H28C 109.5
H28B C28 H28C 109.5
C27 C29 H29A 109.5
C27 C29 H29B 109.5
H29A C29 H29B 109.5
C27 C29 H29C 109.5
H29A C29 H29C 109.5
H29B C29 H29C 109.5
C35 C30 C31 120.4(3)
C35 C30 N4 121.3(3)
C31 C30 N4 117.9(3)
C32 C31 C30 118.4(4)
C32 C31 C36 121.0(3)
C30 C31 C36 120.6(3)
C33 C32 C31 121.7(4)
C33 C32 H32 119.2
C31 C32 H32 119.2
C32 C33 C34 120.0(4)
C32 C33 H33 120.0
C34 C33 H33 120.0
C33 C34 C35 120.9(4)
C33 C34 H34 119.5
C35 C34 H34 119.5
C34 C35 C30 118.7(3)
C34 C35 C39 118.7(4)
C30 C35 C39 122.6(3)
C38 C36 C37 110.7(4)
C38 C36 C31 110.3(4)
C37 C36 C31 113.4(4)
C38 C36 H36 107.4
C37 C36 H36 107.4
C31 C36 H36 107.4
C36 C37 H37A 109.5
C36 C37 H37B 109.5
H37A C37 H37B 109.5
C36 C37 H37C 109.5
H37A C37 H37C 109.5
H37B C37 H37C 109.5
C36 C38 H38A 109.5
C36 C38 H38B 109.5
H38A C38 H38B 109.5
C36 C38 H38C 109.5
H38A C38 H38C 109.5
H38B C38 H38C 109.5
C35 C39 C41 111.5(3)
C35 C39 C40 111.5(4)
C41 C39 C40 109.9(4)
C35 C39 H39A 107.9
C41 C39 H39A 107.9
C40 C39 H39A 107.9
C39 C40 H40A 109.5
C39 C40 H40B 109.5
H40A C40 H40B 109.5
C39 C40 H40C 109.5
H40A C40 H40C 109.5
H40B C40 H40C 109.5
C39 C41 H41A 109.5
C39 C41 H41B 109.5
H41A C41 H41B 109.5
C39 C41 H41C 109.5
H41A C41 H41C 109.5
H41B C41 H41C 109.5
Cl2 C42 Cl4 110.3(3)
Cl2 C42 Cl3 110.0(3)
Cl4 C42 Cl3 110.5(3)
Cl2 C42 H42 108.7
Cl4 C42 H42 108.7
Cl3 C42 H42 108.7
C13 N1 C14 109.0(3)
C13 N1 C1 125.7(3)
C14 N1 C1 125.1(3)
C13 N2 C15 108.2(3)
C13 N2 C16 125.8(3)
C15 N2 C16 125.9(3)
C17 N3 C18 122.0(3)
C17 N3 H1 117(4)
C18 N3 H1 119(4)
C17 N4 C30 122.4(3)
Cl7 C43 Cl6 113.5(8)
Cl7 C43 Cl5 111.8(6)
Cl6 C43 Cl5 109.7(7)
Cl7 C43 H43 107.2
Cl6 C43 H43 107.2
Cl5 C43 H43 107.2

loop_
_geom_bond_atom_site_label_1
_geom_bond_atom_site_label_2
_geom_bond_distance
C1 C2 1.388(5)
C1 C6 1.390(5)
C1 N1 1.459(4)
C2 C3 1.393(6)
C2 C7 1.521(6)
C3 C4 1.382(7)
C3 H3 0.9500
C4 C5 1.390(7)
C4 H4 0.9500
C5 C6 1.388(5)
C5 H5 0.9500
C6 C10 1.522(6)
C7 C8 1.522(8)
C7 C9 1.522(7)
C7 H7 1.0000
C8 H8A 0.9800
C8 H8B 0.9800
C8 H8C 0.9800
C9 H9A 0.9800
C9 H9B 0.9800
C9 H9C 0.9800
C10 C12 1.525(7)
C10 C11 1.535(7)
C10 H10 1.0000
C11 H11A 0.9800
C11 H11B 0.9800
C11 H11C 0.9800
C12 H12A 0.9800
C12 H12B 0.9800
C12 H12C 0.9800
C13 N1 1.322(5)
C13 N2 1.334(5)
C13 H13 0.9500
C14 C15 1.344(5)
C14 N1 1.380(5)
C14 H14 0.9500
C15 N2 1.384(5)
C15 H15 0.9500
C16 N2 1.466(4)
C16 C17 1.521(5)
C16 H16A 0.9900
C16 H16B 0.9900
C17 N4 1.273(5)
C17 N3 1.366(5)
C18 C19 1.398(6)
C18 C23 1.399(6)
C18 N3 1.440(5)
C19 C20 1.388(6)
C19 C24 1.512(6)
C20 C21 1.376(8)
C20 H20 0.9500
C21 C22 1.373(8)
C21 H21 0.9500
C22 C23 1.406(7)
C22 H22 0.9500
C23 C27 1.499(7)
C24 C26 1.497(7)
C24 C25 1.543(6)
C24 H24 1.0000
C25 H25A 0.9800
C25 H25B 0.9800
C25 H25C 0.9800
C26 H26A 0.9800
C26 H26B 0.9800
C26 H26C 0.9800
C27 C29 1.490(12)
C27 C28 1.515(10)
C27 H27 1.0000
C28 H28A 0.9800
C28 H28B 0.9800
C28 H28C 0.9800
C29 H29A 0.9800
C29 H29B 0.9800
C29 H29C 0.9800
C30 C35 1.413(5)
C30 C31 1.415(5)
C30 N4 1.425(5)
C31 C32 1.400(6)
C31 C36 1.522(6)
C32 C33 1.368(6)
C32 H32 0.9500
C33 C34 1.393(6)
C33 H33 0.9500
C34 C35 1.398(5)
C34 H34 0.9500
C35 C39 1.515(5)
C36 C38 1.515(7)
C36 C37 1.516(6)
C36 H36 1.0000
C37 H37A 0.9800
C37 H37B 0.9800
C37 H37C 0.9800
C38 H38A 0.9800
C38 H38B 0.9800
C38 H38C 0.9800
C39 C41 1.526(6)
C39 C40 1.544(7)
C39 H39A 1.0000
C40 H40A 0.9800
C40 H40B 0.9800
C40 H40C 0.9800
C41 H41A 0.9800
C41 H41B 0.9800
C41 H41C 0.9800
C42 Cl2 1.754(5)
C42 Cl4 1.758(5)
C42 Cl3 1.758(5)
C42 H42 1.0000
N3 H1 0.857(10)
C43 Cl7 1.684(13)
C43 Cl6 1.734(11)
C43 Cl5 1.776(14)
C43 H43 1.0000

loop_
_geom_torsion_atom_site_label_1
_geom_torsion_atom_site_label_2
_geom_torsion_atom_site_label_3
_geom_torsion_atom_site_label_4
_geom_torsion
C6 C1 C2 C3 -0.8(6)
N1 C1 C2 C3 177.2(3)
C6 C1 C2 C7 177.7(4)
N1 C1 C2 C7 -4.3(6)
C1 C2 C3 C4 -0.8(6)
C7 C2 C3 C4 -179.4(4)
C2 C3 C4 C5 1.6(7)
C3 C4 C5 C6 -0.9(7)
C4 C5 C6 C1 -0.6(6)
C4 C5 C6 C10 177.0(4)
C2 C1 C6 C5 1.5(6)
N1 C1 C6 C5 -176.5(3)
C2 C1 C6 C10 -176.1(4)
N1 C1 C6 C10 5.9(5)
C1 C2 C7 C8 -113.4(5)
C3 C2 C7 C8 65.1(5)
C1 C2 C7 C9 122.8(5)
C3 C2 C7 C9 -58.7(6)
C5 C6 C10 C12 71.4(5)
C1 C6 C10 C12 -111.1(5)
C5 C6 C10 C11 -52.4(6)
C1 C6 C10 C11 125.1(5)
N1 C14 C15 N2 -0.2(4)
N2 C16 C17 N4 -111.8(4)
N2 C16 C17 N3 67.1(4)
C23 C18 C19 C20 2.9(7)
N3 C18 C19 C20 -176.7(4)
C23 C18 C19 C24 -179.9(4)
N3 C18 C19 C24 0.6(6)
C18 C19 C20 C21 -0.2(8)
C24 C19 C20 C21 -177.5(5)
C19 C20 C21 C22 -0.6(10)
C20 C21 C22 C23 -1.2(11)
C19 C18 C23 C22 -4.5(8)
N3 C18 C23 C22 175.0(5)
C19 C18 C23 C27 175.0(6)
N3 C18 C23 C27 -5.5(8)
C21 C22 C23 C18 3.6(10)
C21 C22 C23 C27 -175.8(7)
C20 C19 C24 C26 91.3(5)
C18 C19 C24 C26 -85.9(5)
C20 C19 C24 C25 -34.0(6)
C18 C19 C24 C25 148.8(4)
C18 C23 C27 C29 98.6(7)
C22 C23 C27 C29 -82.0(9)
C18 C23 C27 C28 -134.9(6)
C22 C23 C27 C28 44.6(9)
C35 C30 C31 C32 -0.7(5)
N4 C30 C31 C32 172.0(3)
C35 C30 C31 C36 -179.2(3)
N4 C30 C31 C36 -6.5(5)
C30 C31 C32 C33 0.6(6)
C36 C31 C32 C33 179.1(4)
C31 C32 C33 C34 -0.4(6)
C32 C33 C34 C35 0.3(6)
C33 C34 C35 C30 -0.4(6)
C33 C34 C35 C39 -178.5(4)
C31 C30 C35 C34 0.6(5)
N4 C30 C35 C34 -171.9(3)
C31 C30 C35 C39 178.6(3)
N4 C30 C35 C39 6.1(5)
C32 C31 C36 C38 -82.4(5)
C30 C31 C36 C38 96.1(5)
C32 C31 C36 C37 42.5(5)
C30 C31 C36 C37 -139.0(4)
C34 C35 C39 C41 66.4(5)
C30 C35 C39 C41 -111.6(5)
C34 C35 C39 C40 -56.9(5)
C30 C35 C39 C40 125.1(4)
N2 C13 N1 C14 -0.2(4)
N2 C13 N1 C1 175.0(3)
C15 C14 N1 C13 0.3(4)
C15 C14 N1 C1 -175.0(3)
C2 C1 N1 C13 86.1(5)
C6 C1 N1 C13 -95.8(4)
C2 C1 N1 C14 -99.4(4)
C6 C1 N1 C14 78.7(5)
N1 C13 N2 C15 0.0(4)
N1 C13 N2 C16 -177.4(3)
C14 C15 N2 C13 0.1(4)
C14 C15 N2 C16 177.5(3)
C17 C16 N2 C13 -120.3(4)
C17 C16 N2 C15 62.7(4)
N4 C17 N3 C18 1.0(5)
C16 C17 N3 C18 -177.9(3)
C19 C18 N3 C17 -86.7(4)
C23 C18 N3 C17 93.8(5)
N3 C17 N4 C30 177.1(3)
C16 C17 N4 C30 -4.2(5)
C35 C30 N4 C17 -70.1(5)
C31 C30 N4 C17 117.3(4)
